data_1535149
loop_
_publ_author_name
'Benkic, P.'
'Tramsek, M.'
'Zemva, B.'

_publ_section_title
;
 (Ca (Xe F2)4) (As F6)2: (n = 4, 2.5): the first coordination compounds of
 Ca(2+) with Xe F2 ligand
;
_journal_name_full 'Solid State Sciences'
_journal_page_first 1425
_journal_page_last 1434
_journal_volume 4
_journal_year 2002
_chemical_formula_sum 'As2 Ca F17 Xe2.5'
_chemical_name_systematic '(Ca (Xe F2)2.5) (As F6)2'
_space_group_IT_number 14
_symmetry_space_group_name_Hall '-P 2ybc'
_symmetry_space_group_name_H-M 'P 1 21/c 1'
_cell_angle_alpha 90
_cell_angle_beta 117.431
_cell_angle_gamma 90
_cell_formula_units_Z 4
_cell_length_a 8.3073
_cell_length_b 23.135
_cell_length_c 8.4944
_cell_volume 1448.982
_citation_journal_id_ASTM SSSCFJ
_cod_data_source_file Benkic_SSSCFJ_2002_861.cif
_cod_data_source_block As2Ca1F17Xe2.5
_cod_original_formula_sum 'As2 Ca1 F17 Xe2.5'
_cod_database_code 1535149

loop_
_symmetry_equiv_pos_as_xyz
x,y,z
-x,y+1/2,-z+1/2
-x,-y,-z
x,-y-1/2,z-1/2

loop_
_atom_site_label
_atom_site_type_symbol
_atom_site_fract_x
_atom_site_fract_y
_atom_site_fract_z
_atom_site_occupancy
_atom_site_U_iso_or_equiv
As2 As+5 0.66175 0.48737 0.3215 1 0.0
F7 F-1 0.0705 0.3806 0.2321 1 0.0
F2 F-1 0.6254 0.2808 0.7058 1 0.0
Xe3 Xe+2 0.07488 0.35078 0.64914 1 0.0
As1 As+5 0.19129 0.3258 0.20231 1 0.0
F17 F-1 0.7363 0.5257 0.1959 1 0.0
Xe1 Xe+2 0 0.5 0 1 0.0
F16 F-1 0.8644 0.4547 0.4349 1 0.0
F1 F-1 0.877 0.4337 0.8335 1 0.0
F6 F-1 0.3817 0.3478 0.3962 1 0.0
F12 F-1 0.5839 0.4504 0.4528 1 0.0
F4 F-1 0.6806 0.139 0.4647 1 0.0
Ca1 Ca+2 0.588 0.38601 0.6663 1 0.0
F10 F-1 0.2538 0.3713 0.084 1 0.0
F9 F-1 0.3214 0.2719 0.186 1 0.0
Xe2 Xe+2 0.65035 0.2094 0.58527 1 0.0
F15 F-1 0.5821 0.4336 0.1716 1 0.0
F13 F-1 0.7226 0.5434 0.4694 1 0.0
F5 F-1 -0.1918 0.346 0.581 1 0.0
F3 F-1 0.3389 0.3529 0.717 1 0.0
F11 F-1 0.0075 0.303 0.0133 1 0.0
F14 F-1 0.4511 0.5223 0.2155 1 0.0
F8 F-1 0.1321 0.2816 0.3286 1 0.0
